data_8102882
loop_
_publ_author_name
'Zhu-Ping Xiao'
'Jian Zhu'
'Wang Jiang'
'Gong-Xing Li'
'Xu-Dong Wang'

_publ_section_title
;
 Crystal structure of 3-(4-fluorophenyl)-4-hydroxyfuran-2(5H)-one,
 C10H7FO3
;
_journal_issue 4
_journal_name_full 'Zeitschrift f\"ur Kristallographie - New Crystal Structures'
_journal_page_first 797
_journal_volume 225
_journal_year 2010
_chemical_formula_moiety 'C10 H7 F O3'
_chemical_formula_sum 'C10 H7 F O3'
_chemical_formula_weight 194.16
_chemical_name_systematic
; 
3-(4-fluorophenyl)-4-hydroxyfuran-2(5<i>H</i>)-one
;
_space_group_IT_number 14
_symmetry_cell_setting monoclinic
_symmetry_space_group_name_Hall '-P 2ybc'
_symmetry_space_group_name_H-M 'P 1 21/c 1'
_atom_sites_solution_hydrogens geom
_atom_sites_solution_primary direct
_atom_sites_solution_secondary difmap
_audit_creation_method SHELXL-97
_audit_update_record
;
2010-10-23 # Formatted by publCIF
;
_cell_angle_alpha 90.00
_cell_angle_beta 90.644(10)
_cell_angle_gamma 90.00
_cell_formula_units_Z 4
_cell_length_a 7.5843(16)
_cell_length_b 8.8626(19)
_cell_length_c 12.707(3)
_cell_measurement_reflns_used 1421
_cell_measurement_temperature 296(2)
_cell_measurement_theta_max 25.62
_cell_measurement_theta_min 2.86
_cell_volume 854.1(3)
_computing_cell_refinement SMART
_computing_data_collection 'SMART (Siemens, 1996)'
_computing_data_reduction 'SAINT (Siemens, 1996)'
_computing_molecular_graphics 'PROG (ref, date)'
_computing_publication_material 'SHELXL-97 (Sheldrick, 1997)'
_computing_structure_refinement 'SHELXL-97 (Sheldrick, 1997)'
_computing_structure_solution 'SHELXS-97 (Sheldrick, 1990)'
_diffrn_ambient_temperature 296(2)
_diffrn_measured_fraction_theta_full 0.996
_diffrn_measured_fraction_theta_max 0.996
_diffrn_measurement_device_type 'Bruker APEX area-detector diffractometer'
_diffrn_measurement_method '\f and \w scan'
_diffrn_radiation_monochromator graphite
_diffrn_radiation_source 'fine-focus sealed tube'
_diffrn_radiation_type MoK\a
_diffrn_radiation_wavelength 0.71073
_diffrn_reflns_av_R_equivalents 0.0177
_diffrn_reflns_av_sigmaI/netI 0.0173
_diffrn_reflns_limit_h_max 8
_diffrn_reflns_limit_h_min -9
_diffrn_reflns_limit_k_max 10
_diffrn_reflns_limit_k_min -10
_diffrn_reflns_limit_l_max 15
_diffrn_reflns_limit_l_min -14
_diffrn_reflns_number 4653
_diffrn_reflns_theta_full 26.00
_diffrn_reflns_theta_max 26.00
_diffrn_reflns_theta_min 2.69
_diffrn_standards_decay_% 0
_diffrn_standards_interval_count 0
_diffrn_standards_interval_time 0
_diffrn_standards_number 0
_exptl_absorpt_coefficient_mu 0.126
_exptl_absorpt_correction_T_max 0.9753
_exptl_absorpt_correction_T_min 0.9633
_exptl_absorpt_correction_type psi-scan
_exptl_absorpt_process_details '(SADABS; Sheldrick, 1996)'
_exptl_crystal_colour colorless
_exptl_crystal_density_diffrn 1.510
_exptl_crystal_density_method 'not measured'
_exptl_crystal_description block
_exptl_crystal_F_000 400
_exptl_crystal_size_max 0.30
_exptl_crystal_size_mid 0.30
_exptl_crystal_size_min 0.20
_refine_diff_density_max 0.171
_refine_diff_density_min -0.300
_refine_diff_density_rms 0.072
_refine_ls_extinction_method none
_refine_ls_goodness_of_fit_ref 1.052
_refine_ls_hydrogen_treatment constr
_refine_ls_matrix_type full
_refine_ls_number_parameters 128
_refine_ls_number_reflns 1672
_refine_ls_number_restraints 0
_refine_ls_restrained_S_all 1.052
_refine_ls_R_factor_all 0.0462
_refine_ls_R_factor_gt 0.0410
_refine_ls_shift/su_max 0.000
_refine_ls_shift/su_mean 0.000
_refine_ls_structure_factor_coef Fsqd
_refine_ls_weighting_details 'calc w=1/[\s^2^(Fo^2^)+(0.0584P)^2^+0.1598P] where P=(Fo^2^+2Fc^2^)/3'
_refine_ls_weighting_scheme calc
_refine_ls_wR_factor_gt 0.1030
_refine_ls_wR_factor_ref 0.1070
_reflns_number_gt 1453
_reflns_number_total 1672
_reflns_threshold_expression >2sigma(I)
_cod_data_source_file 1267-3256.cff
_cod_data_source_block test_0m
_cod_original_sg_symbol_Hall -p2ybc
_cod_original_sg_symbol_H-M P2(1)/c
_cod_database_code 8102882

loop_
_symmetry_equiv_pos_as_xyz
'x, y, z'
'-x, y+1/2, -z+1/2'
'-x, -y, -z'
'x, -y-1/2, z-1/2'

loop_
_atom_site_label
_atom_site_type_symbol
_atom_site_fract_x
_atom_site_fract_y
_atom_site_fract_z
_atom_site_U_iso_or_equiv
_atom_site_adp_type
_atom_site_occupancy
_atom_site_symmetry_multiplicity
_atom_site_calc_flag
_atom_site_refinement_flags
_atom_site_disorder_assembly
_atom_site_disorder_group
C1 C 0.24085(17) -0.05652(15) 0.08566(9) 0.0369(3) Uani 1 1 d . . .
C2 C 0.2659(2) -0.11421(18) 0.18666(11) 0.0519(4) Uani 1 1 d . . .
H2 H 0.3229 -0.0559 0.2375 0.062 Uiso 1 1 calc R . .
C3 C 0.2071(3) -0.2570(2) 0.21231(13) 0.0640(5) Uani 1 1 d . . .
H3 H 0.2245 -0.2950 0.2798 0.077 Uiso 1 1 calc R . .
C4 C 0.1233(2) -0.34119(17) 0.13741(14) 0.0574(4) Uani 1 1 d . . .
C5 C 0.0969(2) -0.29001(18) 0.03724(13) 0.0544(4) Uani 1 1 d . . .
H5 H 0.0409 -0.3501 -0.0129 0.065 Uiso 1 1 calc R . .
C6 C 0.15512(19) -0.14708(15) 0.01188(11) 0.0443(3) Uani 1 1 d . . .
H6 H 0.1366 -0.1106 -0.0560 0.053 Uiso 1 1 calc R . .
C7 C 0.30354(17) 0.09436(14) 0.05641(9) 0.0361(3) Uani 1 1 d . . .
C8 C 0.34699(19) 0.21337(16) 0.12953(11) 0.0445(3) Uani 1 1 d . . .
C9 C 0.3900(2) 0.31181(16) -0.03218(11) 0.0474(4) Uani 1 1 d . . .
H9A H 0.5049 0.3236 -0.0640 0.057 Uiso 1 1 calc R . .
H9B H 0.3074 0.3800 -0.0664 0.057 Uiso 1 1 calc R . .
C10 C 0.32806(17) 0.15264(15) -0.04011(10) 0.0380(3) Uani 1 1 d . . .
F1 F 0.06422(17) -0.48077(12) 0.16304(10) 0.0874(4) Uani 1 1 d . . .
O1 O 0.34101(18) 0.21339(13) 0.22509(8) 0.0648(4) Uani 1 1 d . . .
O2 O 0.39923(15) 0.33955(11) 0.07821(8) 0.0546(3) Uani 1 1 d . . .
O3 O 0.30349(16) 0.08332(11) -0.13064(7) 0.0514(3) Uani 1 1 d . . .
H3A H 0.3172 0.1434 -0.1789 0.077 Uiso 1 1 calc R . .

loop_
_atom_site_aniso_label
_atom_site_aniso_U_11
_atom_site_aniso_U_22
_atom_site_aniso_U_33
_atom_site_aniso_U_23
_atom_site_aniso_U_13
_atom_site_aniso_U_12
C1 0.0448(7) 0.0351(7) 0.0310(6) 0.0005(5) 0.0047(5) 0.0048(5)
C2 0.0743(10) 0.0495(9) 0.0319(7) 0.0028(6) 0.0022(6) -0.0005(7)
C3 0.0895(13) 0.0588(10) 0.0440(9) 0.0180(7) 0.0124(8) -0.0002(9)
C4 0.0617(9) 0.0406(8) 0.0705(11) 0.0133(7) 0.0155(8) -0.0037(7)
C5 0.0578(9) 0.0425(8) 0.0630(10) -0.0017(7) 0.0000(7) -0.0059(7)
C6 0.0544(8) 0.0396(8) 0.0389(7) 0.0016(6) -0.0008(6) 0.0004(6)
C7 0.0441(7) 0.0352(7) 0.0292(6) -0.0024(5) -0.0003(5) 0.0047(5)
C8 0.0557(8) 0.0393(8) 0.0385(7) -0.0074(6) 0.0006(6) 0.0031(6)
C9 0.0609(9) 0.0367(7) 0.0446(8) 0.0009(6) 0.0065(6) -0.0008(6)
C10 0.0468(7) 0.0347(7) 0.0325(6) -0.0002(5) 0.0005(5) 0.0025(5)
F1 0.1052(9) 0.0521(6) 0.1052(9) 0.0248(6) 0.0191(7) -0.0205(6)
O1 0.1044(10) 0.0559(7) 0.0340(6) -0.0142(5) -0.0004(5) -0.0012(6)
O2 0.0763(7) 0.0375(6) 0.0499(6) -0.0096(4) 0.0044(5) -0.0072(5)
O3 0.0849(8) 0.0431(6) 0.0263(5) 0.0033(4) -0.0014(5) -0.0072(5)

loop_
_atom_type_symbol
_atom_type_description
_atom_type_scat_dispersion_real
_atom_type_scat_dispersion_imag
_atom_type_scat_source
C C 0.0033 0.0016 'International Tables Vol C Tables 4.2.6.8 and 6.1.1.4'
H H 0.0000 0.0000 'International Tables Vol C Tables 4.2.6.8 and 6.1.1.4'
O O 0.0106 0.0060 'International Tables Vol C Tables 4.2.6.8 and 6.1.1.4'
F F 0.0171 0.0103 'International Tables Vol C Tables 4.2.6.8 and 6.1.1.4'

loop_
_geom_angle_atom_site_label_1
_geom_angle_atom_site_label_2
_geom_angle_atom_site_label_3
_geom_angle
_geom_angle_site_symmetry_1
_geom_angle_site_symmetry_3
_geom_angle_publ_flag
C6 C1 C2 117.88(13) . . ?
C6 C1 C7 120.36(11) . . ?
C2 C1 C7 121.76(12) . . ?
C3 C2 C1 120.83(15) . . ?
C3 C2 H2 119.6 . . ?
C1 C2 H2 119.6 . . ?
C4 C3 C2 119.11(14) . . ?
C4 C3 H3 120.4 . . ?
C2 C3 H3 120.4 . . ?
F1 C4 C3 119.00(15) . . ?
F1 C4 C5 118.81(16) . . ?
C3 C4 C5 122.19(14) . . ?
C4 C5 C6 118.62(15) . . ?
C4 C5 H5 120.7 . . ?
C6 C5 H5 120.7 . . ?
C5 C6 C1 121.37(14) . . ?
C5 C6 H6 119.3 . . ?
C1 C6 H6 119.3 . . ?
C10 C7 C8 105.89(12) . . ?
C10 C7 C1 128.95(12) . . ?
C8 C7 C1 125.14(11) . . ?
O1 C8 O2 119.65(13) . . ?
O1 C8 C7 129.29(14) . . ?
O2 C8 C7 111.06(11) . . ?
O2 C9 C10 104.00(11) . . ?
O2 C9 H9A 111.0 . . ?
C10 C9 H9A 111.0 . . ?
O2 C9 H9B 111.0 . . ?
C10 C9 H9B 111.0 . . ?
H9A C9 H9B 109.0 . . ?
O3 C10 C7 126.73(12) . . ?
O3 C10 C9 122.88(12) . . ?
C7 C10 C9 110.39(11) . . ?
C8 O2 C9 108.65(10) . . ?
C10 O3 H3A 109.5 . . ?

loop_
_geom_bond_atom_site_label_1
_geom_bond_atom_site_label_2
_geom_bond_distance
_geom_bond_site_symmetry_2
_geom_bond_publ_flag
C1 C6 1.3900(19) . ?
C1 C2 1.3926(18) . ?
C1 C7 1.4684(19) . ?
C2 C3 1.382(2) . ?
C2 H2 0.9300 . ?
C3 C4 1.361(3) . ?
C3 H3 0.9300 . ?
C4 F1 1.3567(18) . ?
C4 C5 1.364(2) . ?
C5 C6 1.381(2) . ?
C5 H5 0.9300 . ?
C6 H6 0.9300 . ?
C7 C10 1.3457(17) . ?
C7 C8 1.4413(18) . ?
C8 O1 1.2157(17) . ?
C8 O2 1.3559(18) . ?
C9 O2 1.4250(17) . ?
C9 C10 1.4899(19) . ?
C9 H9A 0.9700 . ?
C9 H9B 0.9700 . ?
C10 O3 1.3155(15) . ?
O3 H3A 0.8200 . ?

loop_
_geom_hbond_atom_site_label_D
_geom_hbond_atom_site_label_H
_geom_hbond_atom_site_label_A
_geom_hbond_distance_DH
_geom_hbond_distance_HA
_geom_hbond_distance_DA
_geom_hbond_angle_DHA
_geom_hbond_site_symmetry_A
C2 H2 O1 0.93 2.40 2.998(2) 122.3 .
C6 H6 O3 0.93 2.34 2.9600(18) 123.6 .
O3 H3A O1 0.82 1.77 2.5884(14) 174.6 4_565
C5 H5 F1 0.93 2.55 3.468(2) 170.9 3_545

loop_
_geom_torsion_atom_site_label_1
_geom_torsion_atom_site_label_2
_geom_torsion_atom_site_label_3
_geom_torsion_atom_site_label_4
_geom_torsion
_geom_torsion_site_symmetry_1
_geom_torsion_site_symmetry_2
_geom_torsion_site_symmetry_3
_geom_torsion_site_symmetry_4
_geom_torsion_publ_flag
C6 C1 C2 C3 0.0(2) . . . . ?
C7 C1 C2 C3 -179.48(14) . . . . ?
C1 C2 C3 C4 -0.2(3) . . . . ?
C2 C3 C4 F1 -179.39(15) . . . . ?
C2 C3 C4 C5 0.7(3) . . . . ?
F1 C4 C5 C6 179.13(15) . . . . ?
C3 C4 C5 C6 -1.0(3) . . . . ?
C4 C5 C6 C1 0.7(2) . . . . ?
C2 C1 C6 C5 -0.3(2) . . . . ?
C7 C1 C6 C5 179.21(13) . . . . ?
C6 C1 C7 C10 -16.8(2) . . . . ?
C2 C1 C7 C10 162.68(14) . . . . ?
C6 C1 C7 C8 161.26(13) . . . . ?
C2 C1 C7 C8 -19.3(2) . . . . ?
C10 C7 C8 O1 178.40(16) . . . . ?
C1 C7 C8 O1 0.0(2) . . . . ?
C10 C7 C8 O2 -0.99(16) . . . . ?
C1 C7 C8 O2 -179.39(12) . . . . ?
C8 C7 C10 O3 -179.83(13) . . . . ?
C1 C7 C10 O3 -1.5(2) . . . . ?
C8 C7 C10 C9 0.49(15) . . . . ?
C1 C7 C10 C9 178.82(13) . . . . ?
O2 C9 C10 O3 -179.57(12) . . . . ?
O2 C9 C10 C7 0.12(16) . . . . ?
O1 C8 O2 C9 -178.37(14) . . . . ?
C7 C8 O2 C9 1.08(16) . . . . ?
C10 C9 O2 C8 -0.73(15) . . . . ?

loop_
_cod_related_entry_id
_cod_related_entry_database
_cod_related_entry_code
1 ChemSpider 30654009
